data_1549535
loop_
_publ_author_name
'K\"oferstein, Roberto'
'Robl, Christian'

_publ_section_title
;
 Synthesis and Crystal Structure of Two
 CuII-benzene-1,2,4,5-tetracarboxylates with Three-Dimensional Open
 Frameworks
;
_journal_issue 2
_journal_name_full 'Zeitschrift f\"ur anorganische und allgemeine Chemie'
_journal_page_first 310
_journal_paper_doi 10.1002/zaac.201300527
_journal_volume 640
_journal_year 2014
_chemical_formula_sum 'C13 H18 Cu2 N O12'
_chemical_formula_weight 507.360
_space_group_IT_number 13
_symmetry_Int_Tables_number 13
_symmetry_space_group_name_Hall '-P 2yc'
_symmetry_space_group_name_H-M 'P 1 2/c 1'
_audit_creation_date 2018-06-12
_audit_creation_method SHELXL
_audit_update_record 2018-06-12
_cell_angle_alpha 90.000
_cell_angle_beta 106.130(11)
_cell_angle_gamma 90.000
_cell_formula_units_Z 4
_cell_length_a 11.5934(11)
_cell_length_b 10.5944(7)
_cell_length_c 15.822(2)
_cell_volume 1866.8(3)
_refine_ls_R_factor_all 0.042
_refine_ls_R_factor_obs 0.033
_cod_data_source_file Cuhexpym3.cif
_cod_data_source_block cu1680
_cod_original_sg_symbol_Hall -P_2yc
_cod_database_code 1549535

loop_
_symmetry_equiv_pos_site_id
_symmetry_equiv_pos_as_xyz
1 x,y,z
2 -x,y,1/2-z
3 -x,-y,-z
4 x,-y,1/2+z

loop_
_atom_site_aniso_label
_atom_site_aniso_U_11
_atom_site_aniso_U_22
_atom_site_aniso_U_33
_atom_site_aniso_U_12
_atom_site_aniso_U_13
_atom_site_aniso_U_23
Cu1 0.0180(2) 0.0069(2) 0.0077(2) -0.0002(2) 0.0042(2) 0.0001(2)
Cu2 0.0125(2) 0.0115(2) 0.0095(2) 0.0013(2) -0.0015(2) -0.0007(2)
N 0.047(3) 0.042(3) 0.054(3) -0.013(2) 0.012(2) 0.001(3)
C1 0.057(4) 0.056(4) 0.072(4) -0.010(3) 0.001(3) 0.010(4)
C2 0.090(5) 0.045(4) 0.064(4) -0.013(4) -0.009(4) -0.004(4)
C3 0.115(7) 0.066(5) 0.079(5) -0.009(5) -0.025(5) 0.013(5)
C4 0.008(2) 0.021(2) 0.014(2) -0.0011(15) 0.0028(14) 0.000(2)
C5 0.008(2) 0.018(2) 0.017(2) 0.0011(14) 0.0043(14) 0.002(2)
C6 0.012(2) 0.025(2) 0.010(2) 0.000(2) 0.0041(14) -0.001(2)
C7 0.011(2) 0.021(2) 0.018(2) 0.005(2) -0.0007(15) -0.008(2)
C8 0.009(2) 0.025(2) 0.009(2) -0.002(2) 0.0010(13) -0.003(2)
C9 0.021(2) 0.010(2) 0.010(2) 0.0014(15) 0.0033(14) 0.0013(15)
C10 0.023(2) 0.011(2) 0.010(2) 0.001(2) 0.0035(14) 0.000(2)
C11 0.024(2) 0.013(2) 0.011(2) 0.001(2) 0.007(2) 0.001(2)
C12 0.018(2) 0.009(2) 0.014(2) 0.003(2) 0.0072(14) 0.002(2)
C13 0.020(2) 0.011(2) 0.015(2) -0.003(2) 0.0078(15) 0.001(2)
O1 0.0169(13) 0.028(2) 0.0160(14) -0.0041(12) -0.0059(11) 0.0036(13)
O2 0.0126(14) 0.080(3) 0.030(2) -0.013(2) 0.0098(12) -0.028(2)
O3 0.0182(14) 0.036(2) 0.031(2) 0.0087(13) 0.0168(12) 0.0138(14)
O4 0.0117(12) 0.021(2) 0.0293(15) 0.0003(12) 0.0085(11) -0.0016(13)
O5 0.0292(15) 0.0114(14) 0.0175(14) -0.0063(12) -0.0003(12) 0.0029(11)
O6 0.042(2) 0.0136(14) 0.0101(14) -0.0061(13) 0.0043(12) 0.0009(11)
O7 0.032(2) 0.0111(14) 0.0131(14) 0.0056(12) -0.0018(11) -0.0010(11)
O8 0.038(2) 0.0118(14) 0.0098(13) 0.0053(12) 0.0050(11) -0.0012(11)
O9 0.0079(11) 0.0095(12) 0.0089(11) 0.000(1) 0.0027(9) 0.0004(11)
OW1 0.064(3) 0.042(2) 0.059(3) 0.015(2) 0.011(2) 0.005(2)
OW2 0.075(3) 0.064(3) 0.059(3) 0.025(3) 0.017(2) 0.000(2)
OW3 0.112(5) 0.077(4) 0.128(5) 0.057(4) -0.066(4) -0.045(4)

loop_
_atom_site_label
_atom_site_type_symbol
_atom_site_fract_x
_atom_site_fract_y
_atom_site_fract_z
_atom_site_occupancy
_atom_site_symmetry_multiplicity
_atom_site_Wyckoff_symbol
_atom_site_calc_flag
_atom_site_thermal_displace_type
_atom_site_U_iso_or_equiv
Cu1 Cu 0.0148(0) 0.6368(0) 0.0008(0) 1.000 4 g d Uani 0.01071(14)
Cu2 Cu 0.1407(0) 0.4976(0) 0.1856(0) 1.000 4 g d Uani 0.01212(14)
N N -0.2916(4) 0.1477(5) 0.0275(3) 1.000 4 g d Uani 0.0480(11)
C1 C -0.4065(6) 0.1402(7) -0.0430(5) 1.000 4 g d Uani 0.065(2)
C2 C -0.3875(7) 0.1388(6) -0.1329(5) 1.000 4 g d Uani 0.073(2)
C3 C -0.5084(9) 0.1354(8) -0.2041(6) 1.000 4 g d Uani 0.097(3)
C4 C -0.3925(3) 0.5044(4) 0.0674(2) 1.000 4 g d Uani 0.0148(8)
C5 C -0.3897(3) 0.4941(4) -0.0200(2) 1.000 4 g d Uani 0.0140(7)
C6 C -0.4973(3) 0.4898(4) -0.0865(2) 1.000 4 g d Uani 0.0157(8)
C7 C -0.2783(3) 0.5172(4) 0.1407(2) 1.000 4 g d Uani 0.0175(8)
C8 C -0.2754(3) 0.4767(4) -0.0479(2) 1.000 4 g d Uani 0.0147(8)
C9 C 0.0170(3) 0.1110(3) 0.2105(2) 1.000 4 g d Uani 0.0137(8)
C10 C 0.0176(3) -0.1183(3) 0.2108(2) 1.000 4 g d Uani 0.0148(8)
C11 C 0.0327(3) -0.0032(4) 0.1729(2) 1.000 4 g d Uani 0.0157(8)
C12 C 0.0387(3) 0.2308(3) 0.1667(2) 1.000 4 g d Uani 0.0133(8)
C13 C 0.0438(3) -0.2364(3) 0.1659(2) 1.000 4 g d Uani 0.0146(8)
O1 O -0.2842(2) 0.4875(3) 0.2173(2) 1.000 4 g d Uani 0.0225(6)
O2 O -0.1882(2) 0.5578(4) 0.1224(2) 1.000 4 g d Uani 0.0403(9)
O3 O -0.2520(2) 0.5595(3) -0.0975(2) 1.000 4 g d Uani 0.0263(7)
O4 O -0.2173(2) 0.3772(3) -0.0255(2) 1.000 4 g d Uani 0.0203(6)
O5 O 0.1042(2) 0.3137(2) 0.2120(2) 1.000 4 g d Uani 0.0207(6)
O6 O -0.0105(3) 0.2332(3) 0.0848(2) 1.000 4 g d Uani 0.0225(6)
O7 O 0.1082(2) -0.3195(2) 0.2107(2) 1.000 4 g d Uani 0.0204(6)
O8 O 0.0005(2) -0.2339(2) 0.0828(2) 1.000 4 g d Uani 0.0202(6)
O9 O 0.0058(2) 0.5016(2) 0.0829(1) 1.000 4 g d Uani 0.0087(5)
OW1 O -0.3736(4) 0.7835(4) -0.1356(3) 1.000 4 g d Uani 0.0564(10)
OW2 O 0.3668(4) 0.2165(5) 0.3171(3) 1.000 4 g d Uani 0.0664(12)
OW3 O 0.2059(6) 0.0845(6) -0.0006(4) 1.000 4 g d Uani 0.126(3)
H1 H -0.3030(55) 0.1485(62) 0.0818(18) 1.000 4 g d Uiso 0.075(12)
H2 H -0.2541(50) 0.2160(36) 0.0132(39) 1.000 4 g d Uiso 0.075(12)
H3 H -0.2533(51) 0.0744(32) 0.0243(42) 1.000 4 g d Uiso 0.075(12)
H4 H -0.4509(63) 0.2077(49) -0.0369(55) 1.000 4 g d Uiso 0.124(13)
H5 H -0.4447(67) 0.0691(45) -0.0343(55) 1.000 4 g d Uiso 0.124(13)
H6 H -0.3469(67) 0.0705(51) -0.1434(55) 1.000 4 g d Uiso 0.124(13)
H7 H -0.3572(70) 0.2134(40) -0.1443(54) 1.000 4 g d Uiso 0.124(13)
H8 H -0.5481(68) 0.0652(48) -0.1954(55) 1.000 4 g d Uiso 0.124(13)
H9 H -0.5463(67) 0.2105(40) -0.2058(56) 1.000 4 g d Uiso 0.124(13)
H10 H -0.4990(34) 0.4797(38) -0.1481(26) 1.000 4 g d Uiso 0.019(7)
H11 H 0.0541(35) -0.0045(39) 0.1206(27) 1.000 4 g d Uiso 0.019(7)
H12 H -0.0613(25) 0.5050(48) 0.0994(30) 1.000 4 g d Uiso 0.045(15)
H13 H -0.3717(87) 0.7798(99) -0.1920(21) 1.000 4 g d Uiso 0.169(18)
H14 H -0.3384(80) 0.7077(43) -0.1213(64) 1.000 4 g d Uiso 0.169(18)
H15 H 0.3268(77) 0.2901(48) 0.3133(64) 1.000 4 g d Uiso 0.169(18)
H16 H 0.4359(47) 0.2056(97) 0.3594(46) 1.000 4 g d Uiso 0.169(18)
H17 H 0.1453(60) 0.1319(79) -0.0326(55) 1.000 4 g d Uiso 0.169(18)
H18 H 0.2643(65) 0.1409(73) 0.0223(63) 1.000 4 g d Uiso 0.169(18)

loop_
_atom_type_symbol
Cu
N
C
O
H

loop_
_geom_angle_atom_site_label_1
_geom_angle_atom_site_label_2
_geom_angle_atom_site_label_3
_geom_angle_site_symmetry_1
_geom_angle_site_symmetry_2
_geom_angle_site_symmetry_3
_geom_angle
_geom_angle_publ_flag
O6 Cu1 O8 3_565 . 1_565 88.53(11) no
O6 Cu1 O9 3_565 . 3_565 94.96(10) no
O8 Cu1 O9 1_565 . 3_565 167.86(11) no
O6 Cu1 O9 3_565 . . 175.43(11) no
O8 Cu1 O9 1_565 . . 92.45(10) no
O9 Cu1 O9 3_565 . . 83.18(10) no
O6 Cu1 O4 3_565 . 3_565 89.51(11) no
O8 Cu1 O4 1_565 . 3_565 102.04(11) no
O9 Cu1 O4 3_565 . 3_565 89.63(10) no
O9 Cu1 O4 . . 3_565 94.64(10) no
O6 Cu1 Cu1 3_565 . 3_565 136.54(8) no
O8 Cu1 Cu1 1_565 . 3_565 132.89(8) no
O9 Cu1 Cu1 3_565 . 3_565 41.72(7) no
O9 Cu1 Cu1 . . 3_565 41.46(7) no
O4 Cu1 Cu1 3_565 . 3_565 92.86(7) no
O9 Cu2 O1 . . 2 175.12(11) no
O9 Cu2 O7 . . 1_565 89.56(10) no
O1 Cu2 O7 2 . 1_565 93.60(11) no
O9 Cu2 O5 . . . 91.6(1) no
O1 Cu2 O5 2 . . 88.08(11) no
O7 Cu2 O5 1_565 . . 143.29(11) no
O9 Cu2 O3 . . 3_565 87.34(10) no
O1 Cu2 O3 2 . 3_565 87.82(11) no
O7 Cu2 O3 1_565 . 3_565 123.40(11) no
O5 Cu2 O3 . . 3_565 93.30(11) no
C1 N H1 . . . 112.2(40) no
C1 N H2 . . . 104.4(40) no
H1 N H2 . . . 115.9(57) no
C1 N H3 . . . 105.4(42) no
H1 N H3 . . . 105.4(57) no
H2 N H3 . . . 113.3(54) no
N C1 C2 . . . 112.1(6) no
N C1 H4 . . . 107.2(55) no
C2 C1 H4 . . . 110.4(56) no
N C1 H5 . . . 107.8(55) no
C2 C1 H5 . . . 110.2(56) no
H4 C1 H5 . . . 108.9(70) no
C1 C2 C3 . . . 110.6(8) no
C1 C2 H6 . . . 113.8(57) no
C3 C2 H6 . . . 105.2(56) no
C1 C2 H7 . . . 110.4(55) no
C3 C2 H7 . . . 101.6(54) no
H6 C2 H7 . . . 114.3(75) no
C3 C3 C2 2_454 . . 111.7(11) no
C3 C3 H8 2_454 . . 110.5(56) no
C2 C3 H8 . . . 107.9(56) no
C3 C3 H9 2_454 . . 99.2(55) no
C2 C3 H9 . . . 109.8(56) no
H8 C3 H9 . . . 117.6(79) no
C6 C4 C5 3_465 . . 119.5(3) no
C6 C4 C7 3_465 . . 119.5(3) no
C5 C4 C7 . . . 120.9(3) no
C6 C5 C4 . . . 119.2(3) no
C6 C5 C8 . . . 116.6(3) no
C4 C5 C8 . . . 124.0(3) no
C5 C6 C4 . . 3_465 121.3(3) no
C5 C6 H10 . . . 121.6(23) no
C4 C6 H10 3_465 . . 117.1(23) no
O2 C7 O1 . . . 125.6(3) no
O2 C7 C4 . . . 118.0(3) no
O1 C7 C4 . . . 116.4(3) no
O4 C8 O3 . . . 125.0(3) no
O4 C8 C5 . . . 117.7(3) no
O3 C8 C5 . . . 117.0(3) no
C11 C9 C9 . . 2 118.9(2) no
C11 C9 C12 . . . 118.8(3) no
C9 C9 C12 2 . . 122.2(2) no
C11 C10 C10 . . 2 118.8(2) no
C11 C10 C13 . . . 117.2(3) no
C10 C10 C13 2 . . 124.0(2) no
C9 C11 C10 . . . 122.3(3) no
C9 C11 H11 . . . 119.8(26) no
C10 C11 H11 . . . 117.9(26) no
O5 C12 O6 . . . 127.2(3) no
O5 C12 C9 . . . 118.8(3) no
O6 C12 C9 . . . 113.9(3) no
O7 C13 O8 . . . 127.4(4) no
O7 C13 C10 . . . 119.1(3) no
O8 C13 C10 . . . 113.4(3) no
C7 O1 Cu2 . . 2 118.9(2) no
C8 O3 Cu2 . . 3_565 117.7(2) no
C8 O4 Cu1 . . 3_565 123.6(2) no
C12 O5 Cu2 . . . 132.4(2) no
C12 O6 Cu1 . . 3_565 130.7(3) no
C13 O7 Cu2 . . 1_545 132.8(2) no
C13 O8 Cu1 . . 1_545 126.8(2) no
Cu2 O9 Cu1 . . 3_565 118.49(12) no
Cu2 O9 Cu1 . . . 113.45(12) no
Cu1 O9 Cu1 3_565 . . 96.82(10) no
Cu2 O9 H12 . . . 109.1(31) no
Cu1 O9 H12 3_565 . . 106.2(33) no
Cu1 O9 H12 . . . 112.3(33) no
H13 OW1 H14 . . . 94.5(79) no
H15 OW2 H16 . . . 119.8(87) no
H17 OW3 H18 . . . 103.9(84) no

loop_
_geom_bond_atom_site_label_1
_geom_bond_atom_site_label_2
_geom_bond_site_symmetry_1
_geom_bond_site_symmetry_2
_geom_bond_distance
_geom_bond_publ_flag
Cu1 O6 . 3_565 1.923(3) no
Cu1 O8 . 1_565 1.925(3) no
Cu1 O9 . 3_565 1.945(2) no
Cu1 O9 . . 1.956(2) no
Cu1 O4 . 3_565 2.275(2) no
Cu1 Cu1 . 3_565 2.9176(8) no
Cu2 O9 . . 1.917(2) no
Cu2 O1 . 2 1.929(2) no
Cu2 O7 . 1_565 2.034(3) no
Cu2 O5 . . 2.061(3) no
Cu2 O3 . 3_565 2.230(3) no
N C1 . . 1.483(8) no
N H1 . . 0.906(10) no
N H2 . . 0.905(10) no
N H3 . . 0.903(10) no
C1 C2 . . 1.497(11) no
C1 H4 . . 0.903(10) no
C1 H5 . . 0.904(10) no
C2 C3 . . 1.535(11) no
C2 H6 . . 0.904(10) no
C2 H7 . . 0.903(10) no
C3 C3 . 2_454 1.52(2) no
C3 H8 . . 0.905(10) no
C3 H9 . . 0.905(10) no
C4 C6 . 3_465 1.393(5) no
C4 C5 . . 1.397(5) no
C4 C7 . . 1.504(5) no
C5 C6 . . 1.391(5) no
C5 C8 . . 1.520(5) no
C6 C4 . 3_465 1.393(5) no
C6 H10 . . 0.98(4) no
C7 O2 . . 1.236(5) no
C7 O1 . . 1.271(5) no
C8 O4 . . 1.248(4) no
C8 O3 . . 1.256(5) no
C9 C11 . . 1.383(5) no
C9 C9 . 2 1.410(7) no
C9 C12 . . 1.501(5) no
C10 C11 . . 1.391(5) no
C10 C10 . 2 1.409(7) no
C10 C13 . . 1.510(5) no
C11 H11 . . 0.93(4) no
C12 O5 . . 1.248(4) no
C12 O6 . . 1.263(4) no
C13 O7 . . 1.242(4) no
C13 O8 . . 1.271(4) no
O1 Cu2 . 2 1.929(2) no
O3 Cu2 . 3_565 2.230(3) no
O4 Cu1 . 3_565 2.275(2) no
O6 Cu1 . 3_565 1.923(3) no
O7 Cu2 . 1_545 2.034(3) no
O8 Cu1 . 1_545 1.925(3) no
O9 Cu1 . 3_565 1.945(2) no
O9 H12 . . 0.886(10) no
OW1 H13 . . 0.898(10) no
OW1 H14 . . 0.901(10) no
OW2 H15 . . 0.901(10) no
OW2 H16 . . 0.898(10) no
OW3 H17 . . 0.897(10) no
OW3 H18 . . 0.900(11) no
